data_4507838
loop_
_publ_author_name
'Xu, Cheng'
'Zhang, Zhi-Yuan'
'Ren, Zhi-Gang'
'Zhou, Li-Kuan'
'Li, Hong-Xi'
'Wang, Hui-Fang'
'Sun, Zhen-Rong'
'Lang, Jian-Ping'

_publ_section_title
;
 Novel [Tp*WS3Cu2]-Based Coordination Compounds: Assembly, Crystal
 Structures, and Third-Order Nonlinear Optical Properties
;
_journal_issue 6
_journal_name_full 'Crystal Growth &amp; Design'
_journal_page_first 2530
_journal_paper_doi 10.1021/cg400239d
_journal_volume 13
_journal_year 2013
_chemical_formula_moiety 'C21 H26 B Cu2 N8 S3 W, C2 H3 N'
_chemical_formula_sum 'C23 H29 B Cu2 N9 S3 W'
_chemical_formula_weight 849.51
_chemical_name_systematic
; 
 ? 
;
_space_group_IT_number 15
_symmetry_cell_setting monoclinic
_symmetry_space_group_name_Hall '-C 2yc'
_symmetry_space_group_name_H-M 'C 1 2/c 1'
_atom_sites_solution_hydrogens geom
_atom_sites_solution_primary direct
_atom_sites_solution_secondary difmap
_cell_angle_alpha 90.00
_cell_angle_beta 99.71(3)
_cell_angle_gamma 90.00
_cell_formula_units_Z 8
_cell_length_a 18.016(4)
_cell_length_b 11.681(2)
_cell_length_c 29.185(6)
_cell_measurement_reflns_used 13514
_cell_measurement_temperature 223(2)
_cell_measurement_theta_max 27.5049
_cell_measurement_theta_min 3.1134
_cell_volume 6054(2)
_computing_cell_refinement 'CrystalClear, Ver. 1.30 (Rigaku/MSC, 2001)'
_computing_data_collection 'CrystalClear, Ver. 1.30 (Rigaku/MSC, 2001)'
_computing_data_reduction 'CrystalStructure, Ver. 3.60 (Rigaku/MSC,2004)'
_computing_molecular_graphics 'SHELXS-97 (Sheldrick, 1990)'
_computing_structure_refinement 'SHELXL-97 (Sheldrick, 1997)'
_computing_structure_solution 'SHELXS-97 (Sheldrick, 1990)'
_diffrn_ambient_temperature 223(2)
_diffrn_measured_fraction_theta_full 0.980
_diffrn_measured_fraction_theta_max 0.980
_diffrn_measurement_device_type 'Rigaku Mercury'
_diffrn_measurement_method /w
_diffrn_radiation_monochromator graphite
_diffrn_radiation_source 'fine-focus sealed tube'
_diffrn_radiation_type MoK\a
_diffrn_radiation_wavelength 0.71073
_diffrn_reflns_av_R_equivalents 0.0385
_diffrn_reflns_av_sigmaI/netI 0.0725
_diffrn_reflns_limit_h_max 22
_diffrn_reflns_limit_h_min -23
_diffrn_reflns_limit_k_max 14
_diffrn_reflns_limit_k_min -13
_diffrn_reflns_limit_l_max 37
_diffrn_reflns_limit_l_min -32
_diffrn_reflns_number 16010
_diffrn_reflns_theta_full 27.37
_diffrn_reflns_theta_max 27.37
_diffrn_reflns_theta_min 3.11
_diffrn_standards_decay_% 0
_diffrn_standards_interval_count 0
_diffrn_standards_interval_time 0
_diffrn_standards_number 0
_exptl_absorpt_coefficient_mu 5.421
_exptl_absorpt_correction_T_max 1.0000
_exptl_absorpt_correction_T_min 0.7011
_exptl_absorpt_correction_type multi-scan
_exptl_absorpt_process_details 'Jacobson, R. (1998) Private communication to Rigaku Company, Tokyo, Japan.'
_exptl_crystal_colour Red
_exptl_crystal_density_diffrn 1.864
_exptl_crystal_density_method 'not measured'
_exptl_crystal_description Block
_exptl_crystal_F_000 3319
_exptl_crystal_size_max 0.40
_exptl_crystal_size_mid 0.30
_exptl_crystal_size_min 0.20
_refine_diff_density_max 1.743
_refine_diff_density_min -1.260
_refine_diff_density_rms 0.171
_refine_ls_extinction_method none
_refine_ls_goodness_of_fit_ref 1.020
_refine_ls_hydrogen_treatment mixed
_refine_ls_matrix_type full
_refine_ls_number_parameters 360
_refine_ls_number_reflns 6709
_refine_ls_number_restraints 4
_refine_ls_restrained_S_all 1.020
_refine_ls_R_factor_all 0.0607
_refine_ls_R_factor_gt 0.0382
_refine_ls_shift/su_max 0.000
_refine_ls_shift/su_mean 0.000
_refine_ls_structure_factor_coef Fsqd
_refine_ls_weighting_details 'calc w=1/[\s^2^(Fo^2^)+(0.0402P)^2^+0.0000P] where P=(Fo^2^+2Fc^2^)/3'
_refine_ls_weighting_scheme calc
_refine_ls_wR_factor_gt 0.0805
_refine_ls_wR_factor_ref 0.0910
_reflns_number_gt 4698
_reflns_number_total 6709
_reflns_threshold_expression >2sigma(I)
_cod_data_source_file cg400239d_si_002.cif
_cod_data_source_block 4
_cod_original_sg_symbol_H-M 'C 2/c'
_cod_database_code 4507838

loop_
_symmetry_equiv_pos_as_xyz
'x, y, z'
'-x, y, -z+1/2'
'x+1/2, y+1/2, z'
'-x+1/2, y+1/2, -z+1/2'
'-x, -y, -z'
'x, -y, z-1/2'
'-x+1/2, -y+1/2, -z'
'x+1/2, -y+1/2, z-1/2'

loop_
_atom_site_label
_atom_site_type_symbol
_atom_site_fract_x
_atom_site_fract_y
_atom_site_fract_z
_atom_site_U_iso_or_equiv
_atom_site_adp_type
_atom_site_occupancy
_atom_site_symmetry_multiplicity
_atom_site_calc_flag
_atom_site_refinement_flags
_atom_site_disorder_assembly
_atom_site_disorder_group
W1 W 0.113986(11) 0.249830(18) 0.122957(6) 0.02125(8) Uani 1 1 d . . .
S1 S 0.16681(9) 0.42103(12) 0.13443(5) 0.0361(4) Uani 1 1 d . . .
S2 S 0.20828(8) 0.14289(12) 0.10506(5) 0.0311(3) Uani 1 1 d . . .
S3 S 0.09926(8) 0.18890(13) 0.19684(5) 0.0314(3) Uani 1 1 d . . .
Cu1 Cu 0.17679(4) 0.34020(7) 0.20397(3) 0.0393(2) Uani 1 1 d . . .
Cu2 Cu 0.20461(4) 0.11347(6) 0.17933(2) 0.03563(19) Uani 1 1 d . . .
B1 B -0.0446(4) 0.2479(5) 0.0392(2) 0.0262(13) Uani 1 1 d . . .
H1 H -0.095(3) 0.246(4) 0.0152(17) 0.012(12) Uiso 1 1 d . . .
N1 N -0.0021(2) 0.3361(4) 0.11779(15) 0.0273(10) Uani 1 1 d . . .
N2 N -0.0595(2) 0.3165(4) 0.08148(15) 0.0270(10) Uani 1 1 d . . .
N3 N 0.0915(2) 0.3001(4) 0.04665(15) 0.0273(10) Uani 1 1 d . . .
N4 N 0.0204(2) 0.2997(4) 0.02048(14) 0.0259(10) Uani 1 1 d . . .
N5 N 0.0333(2) 0.1061(4) 0.09306(15) 0.0260(10) Uani 1 1 d . . .
N6 N -0.0242(2) 0.1255(4) 0.05612(14) 0.0252(10) Uani 1 1 d . . .
N7 N 0.3030(3) 0.2632(5) 0.2143(2) 0.0556(17) Uani 1 1 d . . .
N8 N 0.2612(3) -0.0014(5) 0.21726(19) 0.0483(14) Uani 1 1 d . . .
C1 C -0.0310(3) 0.4078(5) 0.1473(2) 0.0365(14) Uani 1 1 d . . .
C2 C -0.1052(3) 0.4312(6) 0.1292(2) 0.0401(15) Uani 1 1 d . . .
H2 H -0.1379 0.4787 0.1425 0.048 Uiso 1 1 calc R . .
C3 C -0.1223(3) 0.3715(5) 0.0879(2) 0.0348(14) Uani 1 1 d . . .
C4 C 0.0115(4) 0.4548(7) 0.1911(2) 0.060(2) Uani 1 1 d . . .
H4A H 0.0216 0.3941 0.2140 0.090 Uiso 1 1 calc R . .
H4B H -0.0180 0.5142 0.2027 0.090 Uiso 1 1 calc R . .
H4C H 0.0587 0.4868 0.1854 0.090 Uiso 1 1 calc R . .
C5 C -0.1945(3) 0.3671(6) 0.0537(2) 0.0493(18) Uani 1 1 d . . .
H5A H -0.1855 0.3932 0.0236 0.074 Uiso 1 1 calc R . .
H5B H -0.2316 0.4162 0.0643 0.074 Uiso 1 1 calc R . .
H5C H -0.2131 0.2890 0.0511 0.074 Uiso 1 1 calc R . .
C6 C 0.1379(3) 0.3458(5) 0.0192(2) 0.0343(13) Uani 1 1 d . . .
C7 C 0.0957(4) 0.3744(5) -0.0235(2) 0.0398(15) Uani 1 1 d . . .
H7 H 0.1138 0.4074 -0.0488 0.048 Uiso 1 1 calc R . .
C8 C 0.0228(4) 0.3459(5) -0.02172(18) 0.0334(14) Uani 1 1 d . . .
C9 C 0.2202(3) 0.3656(6) 0.0340(2) 0.0490(17) Uani 1 1 d . . .
H9A H 0.2280 0.4360 0.0518 0.073 Uiso 1 1 calc R . .
H9B H 0.2443 0.3715 0.0068 0.073 Uiso 1 1 calc R . .
H9C H 0.2419 0.3021 0.0531 0.073 Uiso 1 1 calc R . .
C10 C -0.0461(4) 0.3662(6) -0.0577(2) 0.0521(19) Uani 1 1 d . . .
H10A H -0.0740 0.2952 -0.0638 0.078 Uiso 1 1 calc R . .
H10B H -0.0311 0.3933 -0.0862 0.078 Uiso 1 1 calc R . .
H10C H -0.0777 0.4232 -0.0464 0.078 Uiso 1 1 calc R . .
C11 C 0.0327(3) -0.0066(5) 0.10116(19) 0.0318(13) Uani 1 1 d . . .
C12 C -0.0238(3) -0.0593(5) 0.0698(2) 0.0366(14) Uani 1 1 d . . .
H12 H -0.0356 -0.1377 0.0680 0.044 Uiso 1 1 calc R . .
C13 C -0.0586(3) 0.0259(5) 0.04223(19) 0.0300(13) Uani 1 1 d . . .
C14 C 0.0880(4) -0.0702(5) 0.1364(2) 0.0481(17) Uani 1 1 d . . .
H14A H 0.1384 -0.0602 0.1295 0.072 Uiso 1 1 calc R . .
H14B H 0.0753 -0.1510 0.1353 0.072 Uiso 1 1 calc R . .
H14C H 0.0859 -0.0406 0.1672 0.072 Uiso 1 1 calc R . .
C15 C -0.1227(3) 0.0192(6) 0.0021(2) 0.0416(15) Uani 1 1 d . . .
H15A H -0.1328 -0.0603 -0.0063 0.062 Uiso 1 1 calc R . .
H15B H -0.1095 0.0603 -0.0243 0.062 Uiso 1 1 calc R . .
H15C H -0.1673 0.0533 0.0109 0.062 Uiso 1 1 calc R . .
C16 C 0.3339(4) 0.2348(6) 0.2574(2) 0.0498(18) Uani 1 1 d . . .
H16 H 0.3022 0.2137 0.2785 0.060 Uiso 1 1 calc R . .
C17 C 0.4110(4) 0.2352(6) 0.2725(2) 0.0458(17) Uani 1 1 d . . .
H17 H 0.4307 0.2148 0.3033 0.055 Uiso 1 1 calc R . .
C18 C 0.4585(3) 0.2652(5) 0.2425(2) 0.0427(16) Uani 1 1 d . . .
C19 C 0.4261(4) 0.2953(6) 0.1974(3) 0.0529(18) Uani 1 1 d . . .
H19 H 0.4565 0.3168 0.1757 0.063 Uiso 1 1 calc R . .
C20 C 0.3489(4) 0.2932(7) 0.1850(3) 0.0532(19) Uani 1 1 d . . .
H20 H 0.3276 0.3139 0.1545 0.064 Uiso 1 1 calc R . .
C21 C 0.2913(3) -0.0631(5) 0.24391(19) 0.0323(13) Uani 1 1 d . . .
N9 N -0.2613(8) 0.2029(12) 0.1364(5) 0.091(5) Uiso 0.599(14) 1 d PD A 1
C22 C -0.1344(17) 0.140(3) 0.1768(9) 0.119(10) Uiso 0.599(14) 1 d PD A 1
C23 C -0.2044(11) 0.1648(15) 0.1485(6) 0.087(6) Uiso 0.599(14) 1 d PD A 1
N9A N -0.1114(17) 0.124(3) 0.1704(11) 0.108(11) Uiso 0.401(14) 1 d PD A 2
C22A C -0.2095(15) 0.114(2) 0.1020(9) 0.098(10) Uiso 0.401(14) 1 d PD A 2
C23A C -0.1549(16) 0.108(2) 0.1391(9) 0.090(9) Uiso 0.401(14) 1 d PD A 2

loop_
_atom_site_aniso_label
_atom_site_aniso_U_11
_atom_site_aniso_U_22
_atom_site_aniso_U_33
_atom_site_aniso_U_23
_atom_site_aniso_U_13
_atom_site_aniso_U_12
W1 0.01887(12) 0.02226(12) 0.01973(11) -0.00040(9) -0.00507(7) -0.00074(9)
S1 0.0338(8) 0.0294(7) 0.0408(8) -0.0024(7) -0.0065(7) -0.0065(6)
S2 0.0269(7) 0.0333(8) 0.0311(7) 0.0002(6) -0.0010(6) 0.0044(6)
S3 0.0291(8) 0.0388(8) 0.0239(7) 0.0006(6) -0.0027(6) -0.0020(6)
Cu1 0.0399(5) 0.0404(4) 0.0325(4) -0.0099(3) -0.0083(3) -0.0065(3)
Cu2 0.0313(4) 0.0390(4) 0.0328(4) 0.0075(3) -0.0055(3) 0.0068(3)
B1 0.025(3) 0.032(3) 0.019(3) 0.001(3) -0.005(2) -0.001(3)
N1 0.018(2) 0.037(3) 0.024(2) -0.007(2) -0.0060(18) 0.0031(19)
N2 0.020(2) 0.031(2) 0.028(2) 0.003(2) -0.0042(19) -0.0017(19)
N3 0.021(2) 0.036(3) 0.023(2) 0.002(2) -0.0022(18) 0.001(2)
N4 0.029(3) 0.028(2) 0.018(2) 0.001(2) -0.0045(18) 0.001(2)
N5 0.021(2) 0.023(2) 0.030(2) -0.001(2) -0.0054(19) -0.0029(18)
N6 0.017(2) 0.034(2) 0.021(2) 0.001(2) -0.0043(17) -0.0046(19)
N7 0.030(3) 0.080(5) 0.051(4) -0.005(3) -0.010(3) -0.010(3)
N8 0.044(3) 0.054(3) 0.043(3) 0.003(3) -0.002(3) 0.003(3)
C1 0.035(3) 0.041(3) 0.031(3) 0.001(3) 0.001(3) 0.007(3)
C2 0.032(3) 0.046(4) 0.043(4) 0.000(3) 0.009(3) 0.009(3)
C3 0.024(3) 0.040(3) 0.040(3) 0.003(3) 0.003(3) 0.009(3)
C4 0.051(4) 0.071(5) 0.053(4) -0.031(4) -0.005(3) 0.024(4)
C5 0.024(3) 0.058(4) 0.060(4) -0.008(4) -0.008(3) 0.008(3)
C6 0.038(4) 0.030(3) 0.035(3) 0.003(3) 0.006(3) -0.005(3)
C7 0.051(4) 0.037(3) 0.032(3) 0.007(3) 0.010(3) -0.005(3)
C8 0.051(4) 0.023(3) 0.023(3) 0.006(2) -0.001(3) 0.001(3)
C9 0.035(4) 0.063(5) 0.051(4) 0.007(4) 0.013(3) -0.015(3)
C10 0.068(5) 0.056(4) 0.027(3) 0.010(3) -0.007(3) 0.003(4)
C11 0.032(3) 0.029(3) 0.033(3) 0.002(3) 0.002(2) -0.004(2)
C12 0.038(4) 0.025(3) 0.045(4) -0.008(3) 0.004(3) -0.006(3)
C13 0.018(3) 0.037(3) 0.033(3) -0.006(3) 0.001(2) -0.010(2)
C14 0.057(4) 0.027(3) 0.054(4) 0.007(3) -0.010(3) -0.002(3)
C15 0.029(3) 0.051(4) 0.041(3) -0.009(3) -0.003(3) -0.012(3)
C16 0.032(4) 0.066(5) 0.047(4) -0.007(4) -0.007(3) -0.005(3)
C17 0.035(4) 0.054(4) 0.042(4) -0.010(3) -0.010(3) -0.001(3)
C18 0.027(3) 0.042(4) 0.053(4) -0.005(3) -0.010(3) 0.004(3)
C19 0.029(4) 0.062(4) 0.063(5) 0.016(4) -0.005(3) -0.001(3)
C20 0.034(4) 0.068(5) 0.052(4) 0.007(4) -0.010(3) -0.004(3)
C21 0.031(3) 0.035(3) 0.026(3) 0.013(3) -0.009(2) 0.005(3)

loop_
_atom_type_symbol
_atom_type_description
_atom_type_scat_dispersion_real
_atom_type_scat_dispersion_imag
_atom_type_scat_source
C C 0.0033 0.0016 'International Tables Vol C Tables 4.2.6.8 and 6.1.1.4'
H H 0.0000 0.0000 'International Tables Vol C Tables 4.2.6.8 and 6.1.1.4'
B B 0.0013 0.0007 'International Tables Vol C Tables 4.2.6.8 and 6.1.1.4'
Cu Cu 0.3201 1.2651 'International Tables Vol C Tables 4.2.6.8 and 6.1.1.4'
N N 0.0061 0.0033 'International Tables Vol C Tables 4.2.6.8 and 6.1.1.4'
S S 0.1246 0.1234 'International Tables Vol C Tables 4.2.6.8 and 6.1.1.4'
W W -0.8490 6.8722 'International Tables Vol C Tables 4.2.6.8 and 6.1.1.4'

loop_
_geom_angle_atom_site_label_1
_geom_angle_atom_site_label_2
_geom_angle_atom_site_label_3
_geom_angle
_geom_angle_site_symmetry_1
_geom_angle_site_symmetry_3
S1 W1 S2 102.43(6) . .
S1 W1 N3 85.18(12) . .
S2 W1 N3 86.14(12) . .
S1 W1 N5 161.14(11) . .
S2 W1 N5 87.69(12) . .
N3 W1 N5 79.60(16) . .
S1 W1 N1 88.68(12) . .
S2 W1 N1 160.83(11) . .
N3 W1 N1 79.20(16) . .
N5 W1 N1 77.63(16) . .
S1 W1 S3 104.42(6) . .
S2 W1 S3 104.76(6) . .
N3 W1 S3 163.20(12) . .
N5 W1 S3 87.98(12) . .
N1 W1 S3 87.16(12) . .
S1 W1 Cu2 104.18(5) . .
S2 W1 Cu2 52.90(4) . .
N3 W1 Cu2 138.96(12) . .
N5 W1 Cu2 94.63(11) . .
N1 W1 Cu2 139.66(11) . .
S3 W1 Cu2 52.76(4) . .
S1 W1 Cu1 53.15(4) . .
S2 W1 Cu1 101.70(5) . .
N3 W1 Cu1 138.34(12) . .
N5 W1 Cu1 140.82(11) . .
N1 W1 Cu1 97.46(11) . .
S3 W1 Cu1 52.85(4) . .
Cu2 W1 Cu1 63.96(3) . .
W1 S1 Cu1 73.78(5) . .
Cu2 S2 W1 73.04(5) . .
Cu2 S3 Cu1 77.96(6) . .
Cu2 S3 W1 70.98(5) . .
Cu1 S3 W1 71.23(5) . .
C21 Cu1 S1 116.44(19) 4 .
C21 Cu1 S3 129.92(19) 4 .
S1 Cu1 S3 107.31(6) . .
C21 Cu1 N7 88.3(2) 4 .
S1 Cu1 N7 101.64(17) . .
S3 Cu1 N7 106.06(15) . .
C21 Cu1 W1 166.13(18) 4 .
S1 Cu1 W1 53.07(4) . .
S3 Cu1 W1 55.91(4) . .
N7 Cu1 W1 102.30(15) . .
C21 Cu1 Cu2 136.11(18) 4 .
S1 Cu1 Cu2 99.05(5) . .
S3 Cu1 Cu2 50.83(5) . .
N7 Cu1 Cu2 58.43(14) . .
W1 Cu1 Cu2 57.76(2) . .
N8 Cu2 S2 125.04(18) . .
N8 Cu2 S3 122.31(18) . .
S2 Cu2 S3 109.35(6) . .
N8 Cu2 N7 89.0(2) . .
S2 Cu2 N7 98.67(16) . .
S3 Cu2 N7 101.35(15) . .
N8 Cu2 W1 172.41(17) . .
S2 Cu2 W1 54.06(4) . .
S3 Cu2 W1 56.26(4) . .
N7 Cu2 W1 98.57(14) . .
N8 Cu2 Cu1 127.69(17) . .
S2 Cu2 Cu1 98.09(5) . .
S3 Cu2 Cu1 51.21(4) . .
N7 Cu2 Cu1 53.10(14) . .
W1 Cu2 Cu1 58.28(2) . .
N4 B1 N2 109.6(5) . .
N4 B1 N6 109.4(5) . .
N2 B1 N6 107.1(4) . .
N4 B1 H1 114(3) . .
N2 B1 H1 108(3) . .
N6 B1 H1 109(2) . .
C1 N1 N2 105.8(4) . .
C1 N1 W1 131.7(4) . .
N2 N1 W1 122.4(3) . .
C3 N2 N1 110.9(4) . .
C3 N2 B1 129.0(5) . .
N1 N2 B1 119.9(4) . .
C6 N3 N4 106.3(4) . .
C6 N3 W1 130.7(4) . .
N4 N3 W1 122.6(3) . .
C8 N4 N3 109.5(5) . .
C8 N4 B1 129.8(5) . .
N3 N4 B1 120.6(4) . .
C11 N5 N6 105.8(4) . .
C11 N5 W1 132.6(4) . .
N6 N5 W1 121.3(3) . .
C13 N6 N5 109.8(4) . .
C13 N6 B1 129.3(4) . .
N5 N6 B1 120.7(4) . .
C16 N7 C20 117.9(6) . .
C16 N7 Cu1 116.4(5) . .
C20 N7 Cu1 119.7(5) . .
C16 N7 Cu2 110.8(5) . .
C20 N7 Cu2 112.6(5) . .
Cu1 N7 Cu2 68.47(15) . .
C21 N8 Cu2 171.7(6) . .
N1 C1 C2 109.2(5) . .
N1 C1 C4 125.2(5) . .
C2 C1 C4 125.6(6) . .
C1 C2 C3 107.0(5) . .
C1 C2 H2 126.5 . .
C3 C2 H2 126.5 . .
N2 C3 C2 107.1(5) . .
N2 C3 C5 123.2(5) . .
C2 C3 C5 129.6(6) . .
C1 C4 H4A 109.5 . .
C1 C4 H4B 109.5 . .
H4A C4 H4B 109.5 . .
C1 C4 H4C 109.5 . .
H4A C4 H4C 109.5 . .
H4B C4 H4C 109.5 . .
C3 C5 H5A 109.5 . .
C3 C5 H5B 109.5 . .
H5A C5 H5B 109.5 . .
C3 C5 H5C 109.5 . .
H5A C5 H5C 109.5 . .
H5B C5 H5C 109.5 . .
N3 C6 C7 109.0(5) . .
N3 C6 C9 124.7(5) . .
C7 C6 C9 126.3(6) . .
C8 C7 C6 107.0(5) . .
C8 C7 H7 126.5 . .
C6 C7 H7 126.5 . .
N4 C8 C7 108.1(5) . .
N4 C8 C10 123.3(6) . .
C7 C8 C10 128.4(5) . .
C6 C9 H9A 109.5 . .
C6 C9 H9B 109.5 . .
H9A C9 H9B 109.5 . .
C6 C9 H9C 109.5 . .
H9A C9 H9C 109.5 . .
H9B C9 H9C 109.5 . .
C8 C10 H10A 109.5 . .
C8 C10 H10B 109.5 . .
H10A C10 H10B 109.5 . .
C8 C10 H10C 109.5 . .
H10A C10 H10C 109.5 . .
H10B C10 H10C 109.5 . .
N5 C11 C12 110.2(5) . .
N5 C11 C14 125.7(5) . .
C12 C11 C14 123.9(5) . .
C13 C12 C11 106.1(5) . .
C13 C12 H12 126.9 . .
C11 C12 H12 126.9 . .
N6 C13 C12 108.0(5) . .
N6 C13 C15 122.3(5) . .
C12 C13 C15 129.7(5) . .
C11 C14 H14A 109.5 . .
C11 C14 H14B 109.5 . .
H14A C14 H14B 109.5 . .
C11 C14 H14C 109.5 . .
H14A C14 H14C 109.5 . .
H14B C14 H14C 109.5 . .
C13 C15 H15A 109.5 . .
C13 C15 H15B 109.5 . .
H15A C15 H15B 109.5 . .
C13 C15 H15C 109.5 . .
H15A C15 H15C 109.5 . .
H15B C15 H15C 109.5 . .
N7 C16 C17 122.5(7) . .
N7 C16 H16 118.8 . .
C17 C16 H16 118.8 . .
C18 C17 C16 119.9(6) . .
C18 C17 H17 120.0 . .
C16 C17 H17 120.0 . .
C17 C18 C19 117.5(6) . .
C17 C18 C18 121.2(7) . 2_655
C19 C18 C18 121.3(8) . 2_655
C20 C19 C18 119.3(7) . .
C20 C19 H19 120.4 . .
C18 C19 H19 120.4 . .
N7 C20 C19 123.0(7) . .
N7 C20 H20 118.5 . .
C19 C20 H20 118.5 . .
N8 C21 Cu1 166.8(6) . 4_545
N9 C23 C22 161(2) . .
N9A C23A C22A 167(4) . .

loop_
_geom_bond_atom_site_label_1
_geom_bond_atom_site_label_2
_geom_bond_distance
_geom_bond_site_symmetry_2
W1 S1 2.2157(15) .
W1 S2 2.2402(15) .
W1 N3 2.272(4) .
W1 N5 2.295(4) .
W1 N1 2.303(4) .
W1 S3 2.3279(15) .
W1 Cu2 2.6465(9) .
W1 Cu1 2.6614(10) .
S1 Cu1 2.2182(18) .
S2 Cu2 2.2067(16) .
S3 Cu2 2.2286(17) .
S3 Cu1 2.2405(17) .
Cu1 C21 1.904(5) 4
Cu1 N7 2.417(6) .
Cu1 Cu2 2.8114(12) .
Cu2 N8 1.920(6) .
Cu2 N7 2.575(6) .
B1 N4 1.502(8) .
B1 N2 1.531(8) .
B1 N6 1.537(8) .
B1 H1 1.05(5) .
N1 C1 1.365(7) .
N1 N2 1.370(6) .
N2 C3 1.342(7) .
N3 C6 1.361(7) .
N3 N4 1.376(6) .
N4 C8 1.352(7) .
N5 C11 1.337(7) .
N5 N6 1.383(6) .
N6 C13 1.348(7) .
N7 C16 1.330(9) .
N7 C20 1.331(9) .
N8 C21 1.129(7) .
C1 C2 1.379(8) .
C1 C4 1.482(8) .
C2 C3 1.382(8) .
C2 H2 0.9400 .
C3 C5 1.501(8) .
C4 H4A 0.9700 .
C4 H4B 0.9700 .
C4 H4C 0.9700 .
C5 H5A 0.9700 .
C5 H5B 0.9700 .
C5 H5C 0.9700 .
C6 C7 1.386(8) .
C6 C9 1.491(8) .
C7 C8 1.364(8) .
C7 H7 0.9400 .
C8 C10 1.504(8) .
C9 H9A 0.9700 .
C9 H9B 0.9700 .
C9 H9C 0.9700 .
C10 H10A 0.9700 .
C10 H10B 0.9700 .
C10 H10C 0.9700 .
C11 C12 1.392(8) .
C11 C14 1.503(8) .
C12 C13 1.365(8) .
C12 H12 0.9400 .
C13 C15 1.502(8) .
C14 H14A 0.9700 .
C14 H14B 0.9700 .
C14 H14C 0.9700 .
C15 H15A 0.9700 .
C15 H15B 0.9700 .
C15 H15C 0.9700 .
C16 C17 1.385(9) .
C16 H16 0.9400 .
C17 C18 1.369(10) .
C17 H17 0.9400 .
C18 C19 1.392(9) .
C18 C18 1.485(12) 2_655
C19 C20 1.377(9) .
C19 H19 0.9400 .
C20 H20 0.9400 .
C21 Cu1 1.904(5) 4_545
N9 C23 1.118(19) .
C22 C23 1.42(2) .
N9A C23A 1.11(3) .
C22A C23A 1.34(3) .
